data_9012004
loop_
_publ_author_name
'Straumanis, M. E.'

_publ_section_title
;
 The precision determination of lattice constants by the powder and rotation
 crystal methods and applications
 Locality: synthetic
 Sample: at T = 25 C
;
_journal_name_full 'Journal of Applied Physics'
_journal_page_first 726
_journal_page_last 734
_journal_paper_doi 10.1063/1.1698520
_journal_volume 20
_journal_year 1949
_chemical_formula_sum Pb
_chemical_name_mineral Lead
_space_group_IT_number 225
_symmetry_space_group_name_Hall '-F 4 2 3'
_symmetry_space_group_name_H-M 'F m -3 m'
_cell_angle_alpha 90
_cell_angle_beta 90
_cell_angle_gamma 90
_cell_formula_units_Z 4
_cell_length_a 4.95004
_cell_length_b 4.95004
_cell_length_c 4.95004
_cell_volume 121.290
_diffrn_ambient_temperature 298.15
_exptl_crystal_density_diffrn 11.416
_cod_depositor_comments
;
As pointed out by Prof. Dr. Klaus-Dieter Liss from Technion - Israel
Institute of Technology in his 2018-12-07 07:39 report, the cell
constants in this entry were actually recorded in kX units, not in \%A
units as the CIF standard mandates. To make data uniform and to match
the definition of the CIF _cell_length_* data items, all cell
constants were multiplied by the 1.00202 coefficient (taken from Wood,
E. A.  The Conversion Factor for kX Units to Angstr\"om Units Journal
of Applied Physics, AIP Publishing, 1947, 18, 929 DOI:
10.1063/1.1697570, https://doi.org/10.1063/1.1697570).

Saulius Gra\<zulis
2018-12-10

 Added the _cell_formula_units_Z data item.

 Antanas Vaitkus,
 2021-04-22
;
_cod_original_sg_symbol_H-M 'F m 3 m'
_cod_database_code 9012004

loop_
_symmetry_equiv_pos_as_xyz
x,y,z
x,1/2+y,1/2+z
1/2+x,y,1/2+z
1/2+x,1/2+y,z
z,-x,y
z,1/2-x,1/2+y
1/2+z,-x,1/2+y
1/2+z,1/2-x,y
-y,z,-x
-y,1/2+z,1/2-x
1/2-y,z,1/2-x
1/2-y,1/2+z,-x
x,-y,z
x,1/2-y,1/2+z
1/2+x,-y,1/2+z
1/2+x,1/2-y,z
-z,x,-y
-z,1/2+x,1/2-y
1/2-z,x,1/2-y
1/2-z,1/2+x,-y
y,-z,x
y,1/2-z,1/2+x
1/2+y,-z,1/2+x
1/2+y,1/2-z,x
-x,y,-z
-x,1/2+y,1/2-z
1/2-x,y,1/2-z
1/2-x,1/2+y,-z
x,-z,-y
x,1/2-z,1/2-y
1/2+x,-z,1/2-y
1/2+x,1/2-z,-y
-z,y,x
-z,1/2+y,1/2+x
1/2-z,y,1/2+x
1/2-z,1/2+y,x
y,-x,-z
y,1/2-x,1/2-z
1/2+y,-x,1/2-z
1/2+y,1/2-x,-z
-x,z,y
-x,1/2+z,1/2+y
1/2-x,z,1/2+y
1/2-x,1/2+z,y
z,-y,-x
z,1/2-y,1/2-x
1/2+z,-y,1/2-x
1/2+z,1/2-y,-x
-y,x,z
-y,1/2+x,1/2+z
1/2-y,x,1/2+z
1/2-y,1/2+x,z
x,z,y
x,1/2+z,1/2+y
1/2+x,z,1/2+y
1/2+x,1/2+z,y
-z,-y,-x
-z,1/2-y,1/2-x
1/2-z,-y,1/2-x
1/2-z,1/2-y,-x
y,x,z
y,1/2+x,1/2+z
1/2+y,x,1/2+z
1/2+y,1/2+x,z
-x,-z,-y
-x,1/2-z,1/2-y
1/2-x,-z,1/2-y
1/2-x,1/2-z,-y
z,y,x
z,1/2+y,1/2+x
1/2+z,y,1/2+x
1/2+z,1/2+y,x
-y,-x,-z
-y,1/2-x,1/2-z
1/2-y,-x,1/2-z
1/2-y,1/2-x,-z
z,x,-y
z,1/2+x,1/2-y
1/2+z,x,1/2-y
1/2+z,1/2+x,-y
-y,-z,x
-y,1/2-z,1/2+x
1/2-y,-z,1/2+x
1/2-y,1/2-z,x
x,y,-z
x,1/2+y,1/2-z
1/2+x,y,1/2-z
1/2+x,1/2+y,-z
-z,-x,y
-z,1/2-x,1/2+y
1/2-z,-x,1/2+y
1/2-z,1/2-x,y
y,z,-x
y,1/2+z,1/2-x
1/2+y,z,1/2-x
1/2+y,1/2+z,-x
-x,-y,z
-x,1/2-y,1/2+z
1/2-x,-y,1/2+z
1/2-x,1/2-y,z
-z,x,y
-z,1/2+x,1/2+y
1/2-z,x,1/2+y
1/2-z,1/2+x,y
y,-z,-x
y,1/2-z,1/2-x
1/2+y,-z,1/2-x
1/2+y,1/2-z,-x
-x,y,z
-x,1/2+y,1/2+z
1/2-x,y,1/2+z
1/2-x,1/2+y,z
z,-x,-y
z,1/2-x,1/2-y
1/2+z,-x,1/2-y
1/2+z,1/2-x,-y
-y,z,x
-y,1/2+z,1/2+x
1/2-y,z,1/2+x
1/2-y,1/2+z,x
x,-y,-z
x,1/2-y,1/2-z
1/2+x,-y,1/2-z
1/2+x,1/2-y,-z
-x,z,-y
-x,1/2+z,1/2-y
1/2-x,z,1/2-y
1/2-x,1/2+z,-y
z,-y,x
z,1/2-y,1/2+x
1/2+z,-y,1/2+x
1/2+z,1/2-y,x
-y,x,-z
-y,1/2+x,1/2-z
1/2-y,x,1/2-z
1/2-y,1/2+x,-z
x,-z,y
x,1/2-z,1/2+y
1/2+x,-z,1/2+y
1/2+x,1/2-z,y
-z,y,-x
-z,1/2+y,1/2-x
1/2-z,y,1/2-x
1/2-z,1/2+y,-x
y,-x,z
y,1/2-x,1/2+z
1/2+y,-x,1/2+z
1/2+y,1/2-x,z
-x,-z,y
-x,1/2-z,1/2+y
1/2-x,-z,1/2+y
1/2-x,1/2-z,y
z,y,-x
z,1/2+y,1/2-x
1/2+z,y,1/2-x
1/2+z,1/2+y,-x
-y,-x,z
-y,1/2-x,1/2+z
1/2-y,-x,1/2+z
1/2-y,1/2-x,z
x,z,-y
x,1/2+z,1/2-y
1/2+x,z,1/2-y
1/2+x,1/2+z,-y
-z,-y,x
-z,1/2-y,1/2+x
1/2-z,-y,1/2+x
1/2-z,1/2-y,x
y,x,-z
y,1/2+x,1/2-z
1/2+y,x,1/2-z
1/2+y,1/2+x,-z
-z,-x,-y
-z,1/2-x,1/2-y
1/2-z,-x,1/2-y
1/2-z,1/2-x,-y
y,z,x
y,1/2+z,1/2+x
1/2+y,z,1/2+x
1/2+y,1/2+z,x
-x,-y,-z
-x,1/2-y,1/2-z
1/2-x,-y,1/2-z
1/2-x,1/2-y,-z
z,x,y
z,1/2+x,1/2+y
1/2+z,x,1/2+y
1/2+z,1/2+x,y
-y,-z,-x
-y,1/2-z,1/2-x
1/2-y,-z,1/2-x
1/2-y,1/2-z,-x

loop_
_atom_site_label
_atom_site_fract_x
_atom_site_fract_y
_atom_site_fract_z
Pb 0.00000 0.00000 0.00000

loop_
_cod_related_entry_id
_cod_related_entry_database
_cod_related_entry_code
1 AMCSD 0012874
